data_9007642
loop_
_publ_author_name
'Clark, J. R.'
'Evans, H. T.'
'Erd, R. C.'

_publ_section_title
;
 Tachyhydrite, dimagnesium calcium chloride 12-hydrate
;
_journal_name_full 'Acta Crystallographica, Section B'
_journal_page_first 2736
_journal_page_last 2739
_journal_paper_doi 10.1107/S0567740880009818
_journal_volume 36
_journal_year 1980
_chemical_compound_source Synthetic
_chemical_formula_sum 'Ca Cl6 H24 Mg2 O12'
_chemical_name_mineral Tachyhydrite
_space_group_IT_number 148
_symmetry_space_group_name_Hall '-R 3'
_symmetry_space_group_name_H-M 'R -3 :H'
_cell_angle_alpha 90
_cell_angle_beta 90
_cell_angle_gamma 120
_cell_length_a 10.136
_cell_length_b 10.136
_cell_length_c 17.318
_cell_formula_units_Z 3
_cell_volume 1540.854
_database_code_amcsd 0009720
_exptl_crystal_density_diffrn 1.673
_cod_original_sg_symbol_H-M 'R -3'
_cod_original_formula_sum 'Ca Cl6 Mg2 O12 H24'
_cod_database_code 9007642

loop_
_space_group_symop_operation_xyz
x,y,z
2/3+x,1/3+y,1/3+z
1/3+x,2/3+y,2/3+z
y,-x+y,-z
2/3+y,1/3-x+y,1/3-z
1/3+y,2/3-x+y,2/3-z
-x+y,-x,z
2/3-x+y,1/3-x,1/3+z
1/3-x+y,2/3-x,2/3+z
-x,-y,-z
2/3-x,1/3-y,1/3-z
1/3-x,2/3-y,2/3-z
-y,x-y,z
2/3-y,1/3+x-y,1/3+z
1/3-y,2/3+x-y,2/3+z
x-y,x,-z
2/3+x-y,1/3+x,1/3-z
1/3+x-y,2/3+x,2/3-z

loop_
_atom_site_aniso_label
_atom_site_aniso_U_11
_atom_site_aniso_U_22
_atom_site_aniso_U_33
_atom_site_aniso_U_12
_atom_site_aniso_U_13
_atom_site_aniso_U_23
Ca 0.03100 0.03100 0.03380 0.01550 0.00000 0.00000
Cl 0.04760 0.04650 0.04230 0.02990 -0.00440 -0.00360
Mg 0.03020 0.03020 0.03340 0.01510 0.00000 0.00000
O1 0.03800 0.05200 0.04200 0.01600 0.00600 0.00000
O2 0.04500 0.05000 0.06000 0.02300 0.01600 0.00400

loop_
_atom_site_label
_atom_site_fract_x
_atom_site_fract_y
_atom_site_fract_z
Ca 0.00000 0.00000 0.00000
Cl 0.17800 -0.06880 0.09260
Mg 0.00000 0.00000 0.32430
O1 0.18820 0.07000 0.25480
O2 -0.18970 -0.06280 0.39200
H1 0.18000 0.04000 0.20600
H2 0.27000 0.18000 0.26300
H3 -0.20000 0.02000 0.41600
H4 -0.23000 -0.16000 0.41700

loop_
_cod_related_entry_id
_cod_related_entry_database
_cod_related_entry_code
1 AMCSD 0009720
